data_4335792
loop_
_publ_author_name
'Thomas J. Robilotto'
'Nihal Deligonul'
'James B. Updegraff'
'Thomas G. Gray'

_publ_section_title
;
 Azido, Triazolyl, and Alkynyl Complexes of Gold(I): Syntheses,
 Structures, and Ligand Effects
;
_journal_name_full 'Inorganic Chemistry'
_journal_page_first 9659
_journal_page_last 9668
_journal_paper_doi 10.1021/ic4014569
_journal_volume 52
_journal_year 2013
_chemical_formula_moiety 'C27 H41 Au N3 O P'
_chemical_formula_sum 'C27 H41 Au N3 O P'
_chemical_formula_weight 651.56
_chemical_name_systematic
;
 ?
;
_space_group_IT_number 14
_symmetry_cell_setting monoclinic
_symmetry_space_group_name_Hall '-P 2ybc'
_symmetry_space_group_name_H-M 'P 1 21/c 1'
_atom_sites_solution_hydrogens geom
_atom_sites_solution_primary direct
_atom_sites_solution_secondary difmap
_audit_creation_method SHELXL-97
_cell_angle_alpha 90.00
_cell_angle_beta 102.4510(10)
_cell_angle_gamma 90.00
_cell_formula_units_Z 12
_cell_length_a 13.0682(16)
_cell_length_b 28.854(3)
_cell_length_c 21.952(3)
_cell_measurement_reflns_used 9894
_cell_measurement_temperature 100(2)
_cell_measurement_theta_max 28.04
_cell_measurement_theta_min 2.20
_cell_volume 8082.8(17)
_computing_cell_refinement 'Bruker SMART'
_computing_data_collection 'Bruker SMART'
_computing_data_reduction 'Bruker SAINT'
_computing_molecular_graphics 'Bruker SHELXTL'
_computing_publication_material 'Bruker SHELXTL'
_computing_structure_refinement 'SHELXL-97 (Sheldrick, 1997)'
_computing_structure_solution 'SHELXS-97 (Sheldrick, 1990)'
_diffrn_ambient_temperature 100(2)
_diffrn_measured_fraction_theta_full 0.982
_diffrn_measured_fraction_theta_max 0.982
_diffrn_measurement_device_type 'Bruker AXS APES II CCD area detector'
_diffrn_measurement_method 'phi and omega scans'
_diffrn_radiation_monochromator graphite
_diffrn_radiation_source 'fine-focus sealed tube'
_diffrn_radiation_type MoK\a
_diffrn_radiation_wavelength 0.71073
_diffrn_reflns_av_R_equivalents 0.0314
_diffrn_reflns_av_sigmaI/netI 0.0239
_diffrn_reflns_limit_h_max 17
_diffrn_reflns_limit_h_min -16
_diffrn_reflns_limit_k_max 37
_diffrn_reflns_limit_k_min -37
_diffrn_reflns_limit_l_max 29
_diffrn_reflns_limit_l_min -28
_diffrn_reflns_number 98406
_diffrn_reflns_theta_full 28.12
_diffrn_reflns_theta_max 28.12
_diffrn_reflns_theta_min 1.18
_diffrn_standards_decay_% none
_diffrn_standards_number 0
_exptl_absorpt_coefficient_mu 5.543
_exptl_absorpt_correction_T_max 0.4983
_exptl_absorpt_correction_T_min 0.2124
_exptl_absorpt_correction_type multi-scan
_exptl_absorpt_process_details 'AXScale in APEX 2 (Bruker, 2004)'
_exptl_crystal_colour colourless
_exptl_crystal_density_diffrn 1.606
_exptl_crystal_description irregular
_exptl_crystal_F_000 3912
_exptl_crystal_size_max 0.41
_exptl_crystal_size_mid 0.18
_exptl_crystal_size_min 0.15
_refine_diff_density_max 2.150
_refine_diff_density_min -0.851
_refine_diff_density_rms 0.140
_refine_ls_extinction_method none
_refine_ls_goodness_of_fit_ref 1.058
_refine_ls_hydrogen_treatment constr
_refine_ls_matrix_type full
_refine_ls_number_parameters 895
_refine_ls_number_reflns 19391
_refine_ls_number_restraints 0
_refine_ls_restrained_S_all 1.058
_refine_ls_R_factor_all 0.0294
_refine_ls_R_factor_gt 0.0221
_refine_ls_shift/su_max 0.016
_refine_ls_shift/su_mean 0.002
_refine_ls_structure_factor_coef Fsqd
_refine_ls_weighting_details 'calc w=1/[\s^2^(Fo^2^)+(0.0323P)^2^+7.0977P] where P=(Fo^2^+2Fc^2^)/3'
_refine_ls_weighting_scheme calc
_refine_ls_wR_factor_gt 0.0529
_refine_ls_wR_factor_ref 0.0600
_reflns_number_gt 16924
_reflns_number_total 19391
_reflns_threshold_expression >2sigma(I)
_cod_data_source_file ic4014569_si_002_7.cif
_cod_data_source_block nd030509_0m
_cod_database_code 4335792

loop_
_symmetry_equiv_pos_as_xyz
'x, y, z'
'-x, y+1/2, -z+1/2'
'-x, -y, -z'
'x, -y-1/2, z-1/2'

loop_
_atom_site_label
_atom_site_type_symbol
_atom_site_fract_x
_atom_site_fract_y
_atom_site_fract_z
_atom_site_U_iso_or_equiv
_atom_site_adp_type
_atom_site_occupancy
_atom_site_symmetry_multiplicity
_atom_site_calc_flag
_atom_site_refinement_flags
Au1 Au 0.612609(8) 0.133896(4) 0.389777(5) 0.01341(3) Uani 1 1 d .
Au2 Au 0.306551(8) 0.299250(4) 0.513995(5) 0.01626(3) Uani 1 1 d .
Au3 Au 0.874337(8) 0.335010(4) 0.346003(5) 0.01585(3) Uani 1 1 d .
P4 P 0.77442(5) 0.10684(2) 0.38232(3) 0.01307(13) Uani 1 1 d .
P5 P 0.46983(6) 0.33157(3) 0.54224(3) 0.01609(14) Uani 1 1 d .
P6 P 0.99777(6) 0.38398(3) 0.32347(4) 0.01731(15) Uani 1 1 d .
N3 N 0.30902(19) 0.17378(9) 0.41743(12) 0.0207(5) Uani 1 1 d .
N2 N 0.3517(2) 0.21332(9) 0.40756(13) 0.0222(5) Uani 1 1 d .
N1 N 0.44679(19) 0.20340(9) 0.39699(12) 0.0187(5) Uani 1 1 d .
H1 H 0.4903 0.2247 0.3890 0.022 Uiso 1 1 calc R
C1 C 0.4695(2) 0.15754(10) 0.39972(13) 0.0165(6) Uani 1 1 d .
C22 C 0.8485(2) 0.14548(10) 0.34015(13) 0.0149(5) Uani 1 1 d .
H22 H 0.8892 0.1668 0.3724 0.018 Uiso 1 1 calc R
C16 C 0.8576(2) 0.09958(10) 0.46077(13) 0.0152(5) Uani 1 1 d .
H16 H 0.8204 0.0773 0.4834 0.018 Uiso 1 1 calc R
N9 N 0.77593(19) 0.26312(8) 0.41354(11) 0.0169(5) Uani 1 1 d .
H9 H 0.8374 0.2586 0.4386 0.020 Uiso 1 1 calc R
N7 N 0.61315(19) 0.25638(9) 0.37376(11) 0.0188(5) Uani 1 1 d .
N8 N 0.68898(19) 0.24079(9) 0.41971(11) 0.0190(5) Uani 1 1 d .
C28 C 0.7605(2) 0.29343(10) 0.36505(13) 0.0170(6) Uani 1 1 d .
C76 C 0.4950(2) 0.37526(10) 0.48635(14) 0.0192(6) Uani 1 1 d .
H76 H 0.4463 0.4016 0.4886 0.023 Uiso 1 1 calc R
N4 N -0.00797(19) 0.25009(9) 0.47097(12) 0.0188(5) Uani 1 1 d .
N5 N 0.03902(19) 0.21975(9) 0.44134(12) 0.0212(5) Uani 1 1 d .
N6 N 0.14042(19) 0.23150(9) 0.45383(11) 0.0185(5) Uani 1 1 d .
H6 H 0.1882 0.2162 0.4392 0.022 Uiso 1 1 calc R
C62 C 0.1027(2) 0.33315(10) 0.59516(14) 0.0193(6) Uani 1 1 d .
H62 H 0.1706 0.3199 0.6071 0.023 Uiso 1 1 calc R
C61 C 0.0723(2) 0.36752(11) 0.63180(14) 0.0212(6) Uani 1 1 d .
H61 H 0.1198 0.3780 0.6682 0.025 Uiso 1 1 calc R
C70 C 0.5734(2) 0.28691(10) 0.54841(13) 0.0168(6) Uani 1 1 d .
H70 H 0.5914 0.2849 0.5065 0.020 Uiso 1 1 calc R
C57 C 0.0345(2) 0.31774(10) 0.54078(13) 0.0174(6) Uani 1 1 d .
C74 C 0.6093(2) 0.20066(10) 0.56321(15) 0.0219(6) Uani 1 1 d .
H74A H 0.6254 0.1969 0.5214 0.026 Uiso 1 1 calc R
H74B H 0.5796 0.1711 0.5744 0.026 Uiso 1 1 calc R
C56 C 0.0651(2) 0.28042(10) 0.50232(13) 0.0166(6) Uani 1 1 d .
C75 C 0.5288(2) 0.23922(10) 0.56092(14) 0.0195(6) Uani 1 1 d .
H75A H 0.5061 0.2402 0.6011 0.023 Uiso 1 1 calc R
H75B H 0.4665 0.2323 0.5276 0.023 Uiso 1 1 calc R
O2 O -0.05157(18) 0.42012(8) 0.65494(10) 0.0250(5) Uani 1 1 d .
C59 C -0.0958(2) 0.37190(10) 0.56175(14) 0.0190(6) Uani 1 1 d .
H59 H -0.1637 0.3852 0.5501 0.023 Uiso 1 1 calc R
C60 C -0.0270(2) 0.38657(10) 0.61538(14) 0.0199(6) Uani 1 1 d .
C64 C 0.4839(2) 0.36123(10) 0.61800(13) 0.0184(6) Uani 1 1 d .
H64 H 0.5579 0.3721 0.6319 0.022 Uiso 1 1 calc R
C81 C 0.6057(3) 0.39581(12) 0.49969(16) 0.0288(7) Uani 1 1 d .
H81A H 0.6226 0.4085 0.5426 0.035 Uiso 1 1 calc R
H81B H 0.6570 0.3711 0.4970 0.035 Uiso 1 1 calc R
C55 C 0.1628(2) 0.26931(10) 0.49130(13) 0.0167(6) Uani 1 1 d .
C27 C 0.9302(2) 0.12077(10) 0.31017(13) 0.0173(6) Uani 1 1 d .
H27A H 0.9771 0.1017 0.3420 0.021 Uiso 1 1 calc R
H27B H 0.8941 0.0999 0.2766 0.021 Uiso 1 1 calc R
C23 C 0.7777(2) 0.17664(10) 0.29245(13) 0.0172(6) Uani 1 1 d .
H23A H 0.7274 0.1931 0.3127 0.021 Uiso 1 1 calc R
H23B H 0.7373 0.1574 0.2582 0.021 Uiso 1 1 calc R
C3 C 0.3530(2) 0.09003(10) 0.42166(13) 0.0188(6) Uani 1 1 d .
C21 C 0.8657(2) 0.14550(10) 0.49690(13) 0.0166(6) Uani 1 1 d .
H21A H 0.7944 0.1575 0.4960 0.020 Uiso 1 1 calc R
H21B H 0.9032 0.1686 0.4765 0.020 Uiso 1 1 calc R
C65 C 0.4587(3) 0.32746(11) 0.66696(14) 0.0237(7) Uani 1 1 d .
H65A H 0.3881 0.3141 0.6514 0.028 Uiso 1 1 calc R
H65B H 0.5100 0.3017 0.6730 0.028 Uiso 1 1 calc R
C2 C 0.3784(2) 0.13892(10) 0.41288(13) 0.0171(6) Uani 1 1 d .
C8 C 0.2598(2) 0.07743(11) 0.43894(14) 0.0201(6) Uani 1 1 d .
H8 H 0.2114 0.1008 0.4445 0.024 Uiso 1 1 calc R
C17 C 0.9675(2) 0.07938(11) 0.46388(14) 0.0208(6) Uani 1 1 d .
H17A H 0.9616 0.0495 0.4412 0.025 Uiso 1 1 calc R
H17B H 1.0089 0.1009 0.4436 0.025 Uiso 1 1 calc R
C15 C 0.7306(3) 0.01265(10) 0.38777(15) 0.0228(6) Uani 1 1 d .
H15A H 0.6623 0.0221 0.3965 0.027 Uiso 1 1 calc R
H15B H 0.7821 0.0110 0.4280 0.027 Uiso 1 1 calc R
C10 C 0.7661(2) 0.04894(10) 0.34615(13) 0.0159(6) Uani 1 1 d .
H10 H 0.8374 0.0402 0.3403 0.019 Uiso 1 1 calc R
C11 C 0.6905(2) 0.04946(10) 0.28157(14) 0.0191(6) Uani 1 1 d .
H11A H 0.6204 0.0598 0.2862 0.023 Uiso 1 1 calc R
H11B H 0.7162 0.0719 0.2542 0.023 Uiso 1 1 calc R
C26 C 0.9951(2) 0.15630(11) 0.28319(14) 0.0223(6) Uani 1 1 d .
H26A H 1.0451 0.1400 0.2626 0.027 Uiso 1 1 calc R
H26B H 1.0360 0.1754 0.3174 0.027 Uiso 1 1 calc R
C29 C 0.6542(2) 0.28804(10) 0.33971(13) 0.0164(6) Uani 1 1 d .
C30 C 0.5887(2) 0.30904(10) 0.28330(13) 0.0178(6) Uani 1 1 d .
C35 C 0.6187(2) 0.34946(11) 0.25706(15) 0.0227(6) Uani 1 1 d .
H35 H 0.6819 0.3645 0.2766 0.027 Uiso 1 1 calc R
C12 C 0.6814(3) 0.00152(11) 0.25117(15) 0.0254(7) Uani 1 1 d .
H12A H 0.7501 -0.0077 0.2430 0.030 Uiso 1 1 calc R
H12B H 0.6302 0.0027 0.2107 0.030 Uiso 1 1 calc R
C38 C 1.0325(3) 0.32551(12) 0.22910(15) 0.0247(7) Uani 1 1 d .
H38A H 0.9840 0.3036 0.2431 0.030 Uiso 1 1 calc R
H38B H 0.9900 0.3468 0.1983 0.030 Uiso 1 1 calc R
C43 C 0.9334(2) 0.42847(10) 0.26758(14) 0.0209(6) Uani 1 1 d .
H43 H 0.8942 0.4106 0.2309 0.025 Uiso 1 1 calc R
C37 C 1.0912(2) 0.35384(11) 0.28567(14) 0.0197(6) Uani 1 1 d .
H37 H 1.1363 0.3774 0.2708 0.024 Uiso 1 1 calc R
C77 C 0.4657(2) 0.35688(11) 0.41896(14) 0.0224(6) Uani 1 1 d .
H77A H 0.5129 0.3309 0.4141 0.027 Uiso 1 1 calc R
H77B H 0.3930 0.3449 0.4103 0.027 Uiso 1 1 calc R
C71 C 0.6766(2) 0.29689(10) 0.59567(14) 0.0190(6) Uani 1 1 d .
H71A H 0.7067 0.3265 0.5849 0.023 Uiso 1 1 calc R
H71B H 0.6623 0.3000 0.6380 0.023 Uiso 1 1 calc R
C73 C 0.7103(2) 0.21128(11) 0.61082(15) 0.0230(6) Uani 1 1 d .
H73A H 0.6956 0.2127 0.6532 0.028 Uiso 1 1 calc R
H73B H 0.7620 0.1863 0.6103 0.028 Uiso 1 1 calc R
C54 C 1.0112(3) 0.43473(11) 0.43526(14) 0.0240(7) Uani 1 1 d .
H54A H 0.9854 0.4644 0.4150 0.029 Uiso 1 1 calc R
H54B H 0.9498 0.4157 0.4388 0.029 Uiso 1 1 calc R
C49 C 1.0766(2) 0.40913(10) 0.39535(14) 0.0204(6) Uani 1 1 d .
H49 H 1.1070 0.3819 0.4212 0.024 Uiso 1 1 calc R
C69 C 0.4102(3) 0.40347(12) 0.61175(15) 0.0263(7) Uani 1 1 d .
H69A H 0.4311 0.4262 0.5830 0.032 Uiso 1 1 calc R
H69B H 0.3377 0.3934 0.5933 0.032 Uiso 1 1 calc R
C50 C 1.1713(3) 0.43853(12) 0.38920(15) 0.0261(7) Uani 1 1 d .
H50A H 1.1471 0.4678 0.3673 0.031 Uiso 1 1 calc R
H50B H 1.2138 0.4216 0.3642 0.031 Uiso 1 1 calc R
O1 O 0.41515(19) 0.36666(8) 0.11881(11) 0.0303(5) Uani 1 1 d .
C33 C 0.4671(3) 0.34642(12) 0.17356(14) 0.0240(7) Uani 1 1 d .
C32 C 0.4337(2) 0.30666(11) 0.19871(15) 0.0238(7) Uani 1 1 d .
H32 H 0.3702 0.2919 0.1789 0.029 Uiso 1 1 calc R
C18 C 1.0234(3) 0.07182(12) 0.53205(15) 0.0275(7) Uani 1 1 d .
H18A H 0.9839 0.0490 0.5516 0.033 Uiso 1 1 calc R
H18B H 1.0944 0.0592 0.5338 0.033 Uiso 1 1 calc R
C20 C 0.9242(2) 0.13892(11) 0.56488(14) 0.0212(6) Uani 1 1 d .
H20A H 0.9327 0.1693 0.5863 0.025 Uiso 1 1 calc R
H20B H 0.8825 0.1187 0.5867 0.025 Uiso 1 1 calc R
C19 C 1.0318(2) 0.11726(13) 0.56809(15) 0.0281(7) Uani 1 1 d .
H19A H 1.0762 0.1392 0.5506 0.034 Uiso 1 1 calc R
H19B H 1.0661 0.1115 0.6122 0.034 Uiso 1 1 calc R
C63 C -0.1592(3) 0.43197(11) 0.64641(15) 0.0253(7) Uani 1 1 d .
H63A H -0.1827 0.4471 0.6058 0.038 Uiso 1 1 calc R
H63B H -0.1688 0.4532 0.6796 0.038 Uiso 1 1 calc R
H63C H -0.2006 0.4038 0.6480 0.038 Uiso 1 1 calc R
C78 C 0.4748(3) 0.39524(12) 0.37209(15) 0.0278(7) Uani 1 1 d .
H78A H 0.4221 0.4196 0.3737 0.033 Uiso 1 1 calc R
H78B H 0.4600 0.3822 0.3294 0.033 Uiso 1 1 calc R
C66 C 0.4620(3) 0.35132(12) 0.72984(15) 0.0284(7) Uani 1 1 d .
H66A H 0.4416 0.3288 0.7592 0.034 Uiso 1 1 calc R
H66B H 0.5344 0.3618 0.7477 0.034 Uiso 1 1 calc R
C34 C 0.5585(3) 0.36802(11) 0.20347(15) 0.0253(7) Uani 1 1 d .
H34 H 0.5800 0.3959 0.1869 0.030 Uiso 1 1 calc R
C6 C 0.3076(3) -0.00286(11) 0.44036(14) 0.0217(6) Uani 1 1 d .
C53 C 1.0787(3) 0.44408(12) 0.50025(15) 0.0268(7) Uani 1 1 d .
H53A H 1.0367 0.4611 0.5255 0.032 Uiso 1 1 calc R
H53B H 1.1007 0.4142 0.5213 0.032 Uiso 1 1 calc R
C7 C 0.2373(2) 0.03166(11) 0.44797(15) 0.0239(7) Uani 1 1 d .
H7 H 0.1735 0.0237 0.4595 0.029 Uiso 1 1 calc R
C24 C 0.8439(2) 0.21201(10) 0.26585(14) 0.0206(6) Uani 1 1 d .
H24A H 0.7976 0.2314 0.2343 0.025 Uiso 1 1 calc R
H24B H 0.8804 0.2326 0.2997 0.025 Uiso 1 1 calc R
C5 C 0.3995(3) 0.00843(11) 0.42273(16) 0.0263(7) Uani 1 1 d .
H5 H 0.4476 -0.0150 0.4170 0.032 Uiso 1 1 calc R
C4 C 0.4206(3) 0.05486(11) 0.41347(16) 0.0268(7) Uani 1 1 d .
H4 H 0.4837 0.0627 0.4011 0.032 Uiso 1 1 calc R
C42 C 1.1616(3) 0.32091(12) 0.33156(15) 0.0251(7) Uani 1 1 d .
H42A H 1.2012 0.3389 0.3674 0.030 Uiso 1 1 calc R
H42B H 1.1175 0.2981 0.3477 0.030 Uiso 1 1 calc R
C39 C 1.1073(3) 0.29854(12) 0.19786(16) 0.0301(8) Uani 1 1 d .
H39A H 1.1494 0.3206 0.1788 0.036 Uiso 1 1 calc R
H39B H 1.0663 0.2791 0.1641 0.036 Uiso 1 1 calc R
C52 C 1.1752(3) 0.47243(12) 0.49620(15) 0.0286(7) Uani 1 1 d .
H52A H 1.2199 0.4761 0.5385 0.034 Uiso 1 1 calc R
H52B H 1.1532 0.5037 0.4798 0.034 Uiso 1 1 calc R
C40 C 1.1806(3) 0.26774(12) 0.24445(16) 0.0298(7) Uani 1 1 d .
H40A H 1.1395 0.2429 0.2590 0.036 Uiso 1 1 calc R
H40B H 1.2323 0.2530 0.2236 0.036 Uiso 1 1 calc R
C41 C 1.2379(3) 0.29550(12) 0.30000(16) 0.0298(7) Uani 1 1 d .
H41A H 1.2847 0.3182 0.2860 0.036 Uiso 1 1 calc R
H41B H 1.2819 0.2744 0.3304 0.036 Uiso 1 1 calc R
C48 C 1.0036(3) 0.46137(14) 0.2408(2) 0.0402(10) Uani 1 1 d .
H48A H 1.0539 0.4432 0.2226 0.048 Uiso 1 1 calc R
H48B H 1.0442 0.4809 0.2747 0.048 Uiso 1 1 calc R
C13 C 0.6461(3) -0.03436(11) 0.29330(16) 0.0314(8) Uani 1 1 d .
H13A H 0.5742 -0.0269 0.2980 0.038 Uiso 1 1 calc R
H13B H 0.6444 -0.0654 0.2738 0.038 Uiso 1 1 calc R
C14 C 0.7196(3) -0.03528(11) 0.35710(17) 0.0311(8) Uani 1 1 d .
H14A H 0.7895 -0.0462 0.3527 0.037 Uiso 1 1 calc R
H14B H 0.6926 -0.0574 0.3843 0.037 Uiso 1 1 calc R
C45 C 0.7849(3) 0.48572(14) 0.24040(17) 0.0398(9) Uani 1 1 d .
H45A H 0.7469 0.4660 0.2060 0.048 Uiso 1 1 calc R
H45B H 0.7325 0.5035 0.2574 0.048 Uiso 1 1 calc R
C44 C 0.8491(3) 0.45504(13) 0.29185(17) 0.0367(9) Uani 1 1 d .
H44A H 0.8826 0.4746 0.3277 0.044 Uiso 1 1 calc R
H44B H 0.8020 0.4328 0.3065 0.044 Uiso 1 1 calc R
C47 C 0.9385(3) 0.49251(13) 0.19041(19) 0.0402(10) Uani 1 1 d .
H47A H 0.9855 0.5146 0.1754 0.048 Uiso 1 1 calc R
H47B H 0.9038 0.4732 0.1546 0.048 Uiso 1 1 calc R
C51 C 1.2384(3) 0.44929(13) 0.45389(16) 0.0309(8) Uani 1 1 d .
H51A H 1.2968 0.4699 0.4494 0.037 Uiso 1 1 calc R
H51B H 1.2691 0.4201 0.4735 0.037 Uiso 1 1 calc R
C79 C 0.5843(3) 0.41668(13) 0.38647(17) 0.0352(8) Uani 1 1 d .
H79A H 0.6359 0.3932 0.3796 0.042 Uiso 1 1 calc R
H79B H 0.5865 0.4427 0.3574 0.042 Uiso 1 1 calc R
C80 C 0.6146(3) 0.43422(14) 0.45321(18) 0.0409(9) Uani 1 1 d .
H80A H 0.5682 0.4603 0.4587 0.049 Uiso 1 1 calc R
H80B H 0.6876 0.4459 0.4616 0.049 Uiso 1 1 calc R
C31 C 0.4950(2) 0.28846(11) 0.25371(14) 0.0219(6) Uani 1 1 d .
H31 H 0.4719 0.2613 0.2713 0.026 Uiso 1 1 calc R
C36 C 0.3233(3) 0.34420(14) 0.08533(16) 0.0344(8) Uani 1 1 d .
H36A H 0.3398 0.3120 0.0771 0.052 Uiso 1 1 calc R
H36B H 0.2975 0.3603 0.0457 0.052 Uiso 1 1 calc R
H36C H 0.2693 0.3448 0.1101 0.052 Uiso 1 1 calc R
C68 C 0.4124(3) 0.42684(12) 0.67459(16) 0.0330(8) Uani 1 1 d .
H68A H 0.4825 0.4406 0.6904 0.040 Uiso 1 1 calc R
H68B H 0.3603 0.4522 0.6687 0.040 Uiso 1 1 calc R
C67 C 0.3884(3) 0.39273(13) 0.72248(16) 0.0341(8) Uani 1 1 d .
H67A H 0.3151 0.3819 0.7092 0.041 Uiso 1 1 calc R
H67B H 0.3956 0.4086 0.7632 0.041 Uiso 1 1 calc R
C25 C 0.9247(2) 0.18778(11) 0.23584(14) 0.0217(6) Uani 1 1 d .
H25A H 0.9681 0.2113 0.2203 0.026 Uiso 1 1 calc R
H25B H 0.8882 0.1691 0.1998 0.026 Uiso 1 1 calc R
C72 C 0.7556(2) 0.25758(11) 0.59538(14) 0.0219(6) Uani 1 1 d .
H72A H 0.7732 0.2557 0.5538 0.026 Uiso 1 1 calc R
H72B H 0.8209 0.2642 0.6265 0.026 Uiso 1 1 calc R
C58 C -0.0648(2) 0.33765(10) 0.52514(14) 0.0184(6) Uani 1 1 d .
H58 H -0.1125 0.3275 0.4885 0.022 Uiso 1 1 calc R
O3 O 0.27773(19) -0.04724(8) 0.45035(12) 0.0304(5) Uani 1 1 d .
C9 C 0.3498(3) -0.08312(12) 0.44665(17) 0.0308(8) Uani 1 1 d .
H9A H 0.3565 -0.0867 0.4033 0.046 Uiso 1 1 calc R
H9B H 0.3247 -0.1122 0.4612 0.046 Uiso 1 1 calc R
H9C H 0.4183 -0.0753 0.4729 0.046 Uiso 1 1 calc R
C46 C 0.8561(4) 0.51920(12) 0.21530(18) 0.0437(10) Uani 1 1 d .
H46A H 0.8138 0.5382 0.1815 0.052 Uiso 1 1 calc R
H46B H 0.8908 0.5403 0.2490 0.052 Uiso 1 1 calc R

loop_
_atom_site_aniso_label
_atom_site_aniso_U_11
_atom_site_aniso_U_22
_atom_site_aniso_U_33
_atom_site_aniso_U_23
_atom_site_aniso_U_13
_atom_site_aniso_U_12
Au1 0.00993(5) 0.01615(5) 0.01444(5) 0.00080(4) 0.00331(4) 0.00081(4)
Au2 0.01057(5) 0.02131(6) 0.01668(6) -0.00258(4) 0.00243(4) -0.00166(4)
Au3 0.01492(6) 0.01653(6) 0.01641(6) 0.00038(4) 0.00404(4) -0.00227(4)
P4 0.0110(3) 0.0146(3) 0.0138(3) 0.0000(3) 0.0031(3) 0.0004(3)
P5 0.0122(3) 0.0194(4) 0.0161(4) -0.0015(3) 0.0017(3) -0.0011(3)
P6 0.0157(4) 0.0184(4) 0.0172(4) 0.0030(3) 0.0023(3) -0.0017(3)
N3 0.0147(12) 0.0238(13) 0.0246(13) 0.0001(11) 0.0067(10) 0.0027(10)
N2 0.0177(13) 0.0211(13) 0.0294(14) 0.0018(11) 0.0084(11) 0.0046(10)
N1 0.0146(12) 0.0206(13) 0.0223(13) 0.0019(10) 0.0072(10) -0.0006(10)
C1 0.0169(14) 0.0181(14) 0.0150(13) 0.0020(11) 0.0045(11) 0.0025(11)
C22 0.0143(13) 0.0154(13) 0.0150(13) 0.0001(10) 0.0033(11) -0.0003(11)
C16 0.0117(13) 0.0181(14) 0.0158(13) 0.0010(11) 0.0026(10) 0.0001(11)
N9 0.0135(12) 0.0200(12) 0.0168(12) -0.0007(9) 0.0023(9) -0.0031(10)
N7 0.0164(12) 0.0210(13) 0.0192(12) 0.0016(10) 0.0041(10) 0.0000(10)
N8 0.0164(12) 0.0212(13) 0.0199(12) 0.0015(10) 0.0049(10) -0.0005(10)
C28 0.0198(15) 0.0151(13) 0.0166(14) -0.0029(11) 0.0049(11) 0.0004(11)
C76 0.0153(14) 0.0207(15) 0.0212(15) 0.0010(11) 0.0030(12) -0.0003(11)
N4 0.0136(12) 0.0189(12) 0.0240(13) -0.0025(10) 0.0043(10) -0.0005(10)
N5 0.0136(12) 0.0225(13) 0.0281(14) -0.0049(11) 0.0058(10) -0.0021(10)
N6 0.0126(12) 0.0209(13) 0.0225(13) -0.0031(10) 0.0047(10) -0.0004(10)
C62 0.0143(14) 0.0249(15) 0.0187(14) 0.0007(12) 0.0036(11) 0.0003(12)
C61 0.0190(15) 0.0289(16) 0.0158(14) -0.0043(12) 0.0042(12) -0.0060(12)
C70 0.0139(14) 0.0195(14) 0.0166(14) -0.0004(11) 0.0023(11) 0.0005(11)
C57 0.0167(14) 0.0200(14) 0.0165(14) 0.0005(11) 0.0060(11) -0.0018(11)
C74 0.0227(16) 0.0205(15) 0.0239(16) -0.0025(12) 0.0085(13) 0.0004(12)
C56 0.0143(14) 0.0182(14) 0.0166(14) -0.0010(11) 0.0016(11) -0.0005(11)
C75 0.0167(14) 0.0202(15) 0.0216(15) -0.0025(12) 0.0043(12) -0.0025(12)
O2 0.0262(12) 0.0257(12) 0.0248(12) -0.0088(9) 0.0094(9) -0.0014(9)
C59 0.0132(14) 0.0199(15) 0.0243(15) -0.0010(12) 0.0050(11) -0.0013(11)
C60 0.0216(15) 0.0218(15) 0.0180(14) -0.0023(11) 0.0082(12) -0.0026(12)
C64 0.0151(14) 0.0218(15) 0.0171(14) -0.0058(11) 0.0004(11) -0.0024(11)
C81 0.0258(17) 0.0313(18) 0.0278(17) 0.0013(14) 0.0022(14) -0.0113(14)
C55 0.0119(13) 0.0190(14) 0.0187(14) 0.0017(11) 0.0023(11) 0.0006(11)
C27 0.0147(14) 0.0212(14) 0.0171(14) 0.0003(11) 0.0060(11) 0.0012(11)
C23 0.0180(14) 0.0162(14) 0.0184(14) 0.0005(11) 0.0063(11) -0.0001(11)
C3 0.0156(14) 0.0221(15) 0.0180(14) 0.0010(11) 0.0018(11) -0.0013(11)
C21 0.0147(14) 0.0180(14) 0.0164(14) -0.0003(11) 0.0020(11) 0.0010(11)
C65 0.0226(16) 0.0289(17) 0.0191(15) -0.0047(13) 0.0037(12) -0.0022(13)
C2 0.0137(14) 0.0218(15) 0.0161(14) 0.0019(11) 0.0036(11) 0.0014(11)
C8 0.0173(14) 0.0230(15) 0.0212(15) -0.0025(12) 0.0068(12) 0.0001(12)
C17 0.0160(14) 0.0276(16) 0.0179(14) -0.0016(12) 0.0018(11) 0.0077(12)
C15 0.0248(16) 0.0187(15) 0.0242(16) 0.0026(12) 0.0035(13) -0.0038(12)
C10 0.0143(13) 0.0158(13) 0.0175(14) -0.0007(11) 0.0028(11) 0.0013(11)
C11 0.0181(15) 0.0186(14) 0.0190(14) -0.0025(11) 0.0006(11) -0.0013(11)
C26 0.0191(15) 0.0277(16) 0.0221(15) -0.0019(12) 0.0091(12) -0.0008(13)
C29 0.0168(14) 0.0156(13) 0.0177(14) -0.0016(11) 0.0059(11) 0.0005(11)
C30 0.0162(14) 0.0207(14) 0.0174(14) -0.0011(11) 0.0056(11) 0.0027(11)
C35 0.0173(15) 0.0256(16) 0.0246(16) 0.0020(13) 0.0037(12) 0.0006(12)
C12 0.0276(17) 0.0222(16) 0.0239(16) -0.0055(13) 0.0004(13) -0.0016(13)
C38 0.0225(16) 0.0301(17) 0.0205(15) -0.0002(13) 0.0019(12) 0.0042(13)
C43 0.0193(15) 0.0207(15) 0.0208(15) 0.0049(12) 0.0003(12) -0.0010(12)
C37 0.0172(14) 0.0210(15) 0.0214(15) 0.0046(12) 0.0050(12) 0.0000(12)
C77 0.0191(15) 0.0268(16) 0.0210(15) 0.0010(12) 0.0040(12) -0.0021(13)
C71 0.0145(14) 0.0191(14) 0.0229(15) -0.0025(11) 0.0029(11) -0.0021(11)
C73 0.0222(16) 0.0238(16) 0.0237(16) 0.0007(12) 0.0062(13) 0.0056(13)
C54 0.0245(16) 0.0281(17) 0.0195(15) -0.0020(12) 0.0052(12) -0.0067(13)
C49 0.0192(15) 0.0209(15) 0.0192(14) 0.0030(12) 0.0000(12) -0.0048(12)
C69 0.0238(16) 0.0303(17) 0.0229(16) -0.0047(13) 0.0007(13) 0.0056(14)
C50 0.0227(16) 0.0286(17) 0.0270(17) -0.0003(13) 0.0050(13) -0.0076(13)
O1 0.0273(13) 0.0405(14) 0.0216(12) 0.0082(10) 0.0019(10) 0.0118(11)
C33 0.0220(16) 0.0341(18) 0.0170(15) 0.0020(13) 0.0065(12) 0.0109(13)
C32 0.0180(15) 0.0278(17) 0.0235(16) -0.0009(13) -0.0001(12) 0.0032(13)
C18 0.0213(16) 0.0392(19) 0.0202(16) -0.0035(14) 0.0006(13) 0.0135(14)
C20 0.0179(15) 0.0272(16) 0.0174(14) -0.0042(12) 0.0013(12) 0.0028(12)
C19 0.0183(16) 0.046(2) 0.0163(15) -0.0033(14) -0.0040(12) 0.0028(14)
C63 0.0303(18) 0.0229(16) 0.0250(16) 0.0000(13) 0.0111(13) 0.0057(13)
C78 0.0302(18) 0.0317(18) 0.0221(16) 0.0056(13) 0.0068(13) 0.0054(14)
C66 0.0298(18) 0.0337(18) 0.0211(16) -0.0062(14) 0.0039(13) 0.0002(15)
C34 0.0260(17) 0.0269(17) 0.0237(16) 0.0077(13) 0.0072(13) 0.0015(13)
C6 0.0268(16) 0.0202(15) 0.0194(15) 0.0008(12) 0.0077(12) -0.0044(13)
C53 0.0339(19) 0.0260(17) 0.0195(15) 0.0001(13) 0.0035(13) -0.0060(14)
C7 0.0210(16) 0.0285(17) 0.0254(16) -0.0029(13) 0.0125(13) -0.0050(13)
C24 0.0259(16) 0.0183(14) 0.0196(15) 0.0009(11) 0.0095(12) -0.0013(12)
C5 0.0228(16) 0.0214(16) 0.0373(19) 0.0008(13) 0.0120(14) 0.0009(13)
C4 0.0187(16) 0.0239(16) 0.041(2) 0.0038(14) 0.0129(14) -0.0019(13)
C42 0.0224(16) 0.0287(17) 0.0215(16) 0.0057(13) -0.0010(13) 0.0039(13)
C39 0.0348(19) 0.0322(18) 0.0243(17) 0.0003(14) 0.0085(14) 0.0072(15)
C52 0.0320(18) 0.0260(17) 0.0230(16) -0.0002(13) -0.0049(14) -0.0086(14)
C40 0.0282(18) 0.0278(17) 0.0340(19) 0.0031(14) 0.0083(14) 0.0066(14)
C41 0.0237(17) 0.0318(18) 0.0322(18) 0.0056(14) 0.0024(14) 0.0078(14)
C48 0.0248(18) 0.039(2) 0.051(2) 0.0252(18) -0.0039(16) -0.0075(16)
C13 0.035(2) 0.0199(16) 0.0362(19) -0.0056(14) 0.0014(15) -0.0091(14)
C14 0.041(2) 0.0151(15) 0.0354(19) 0.0021(13) 0.0035(16) -0.0054(14)
C45 0.048(2) 0.041(2) 0.0293(19) 0.0048(16) 0.0057(17) 0.0244(18)
C44 0.046(2) 0.036(2) 0.0287(19) 0.0084(15) 0.0096(16) 0.0196(17)
C47 0.033(2) 0.036(2) 0.047(2) 0.0253(18) -0.0017(17) -0.0037(16)
C51 0.0233(17) 0.0361(19) 0.0296(18) -0.0008(15) -0.0023(14) -0.0095(15)
C79 0.041(2) 0.0334(19) 0.034(2) 0.0083(15) 0.0136(16) -0.0078(16)
C80 0.048(2) 0.037(2) 0.038(2) 0.0045(17) 0.0107(18) -0.0222(18)
C31 0.0228(16) 0.0228(15) 0.0200(15) 0.0013(12) 0.0041(12) 0.0004(12)
C36 0.0287(19) 0.046(2) 0.0252(18) 0.0016(15) -0.0005(14) 0.0156(16)
C68 0.035(2) 0.0336(19) 0.0281(18) -0.0099(15) 0.0009(15) 0.0135(15)
C67 0.0301(19) 0.048(2) 0.0223(17) -0.0132(15) 0.0025(14) 0.0076(16)
C25 0.0248(16) 0.0209(15) 0.0222(15) -0.0014(12) 0.0115(13) -0.0052(12)
C72 0.0158(14) 0.0286(16) 0.0202(15) -0.0011(12) 0.0015(12) 0.0008(12)
C58 0.0158(14) 0.0191(14) 0.0199(14) -0.0014(11) 0.0029(11) -0.0033(11)
O3 0.0354(14) 0.0196(11) 0.0420(14) 0.0012(10) 0.0212(11) -0.0032(10)
C9 0.036(2) 0.0235(17) 0.037(2) -0.0017(14) 0.0174(16) -0.0017(14)
C46 0.067(3) 0.0216(17) 0.032(2) 0.0025(15) -0.0137(19) 0.0071(18)

loop_
_atom_type_symbol
_atom_type_description
_atom_type_scat_dispersion_real
_atom_type_scat_dispersion_imag
_atom_type_scat_source
C C 0.0033 0.0016 'International Tables Vol C Tables 4.2.6.8 and 6.1.1.4'
H H 0.0000 0.0000 'International Tables Vol C Tables 4.2.6.8 and 6.1.1.4'
N N 0.0061 0.0033 'International Tables Vol C Tables 4.2.6.8 and 6.1.1.4'
O O 0.0106 0.0060 'International Tables Vol C Tables 4.2.6.8 and 6.1.1.4'
P P 0.1023 0.0942 'International Tables Vol C Tables 4.2.6.8 and 6.1.1.4'
Au Au -2.0133 8.8022 'International Tables Vol C Tables 4.2.6.8 and 6.1.1.4'

loop_
_geom_angle_atom_site_label_1
_geom_angle_atom_site_label_2
_geom_angle_atom_site_label_3
_geom_angle
C1 Au1 P4 177.98(8)
C55 Au2 P5 178.24(8)
C28 Au3 P6 177.81(8)
C16 P4 C10 105.56(13)
C16 P4 C22 105.64(13)
C10 P4 C22 108.63(13)
C16 P4 Au1 109.88(9)
C10 P4 Au1 111.69(9)
C22 P4 Au1 114.87(9)
C76 P5 C64 106.63(14)
C76 P5 C70 107.03(14)
C64 P5 C70 109.11(13)
C76 P5 Au2 112.91(10)
C64 P5 Au2 109.85(10)
C70 P5 Au2 111.12(10)
C49 P6 C37 105.70(14)
C49 P6 C43 112.72(14)
C37 P6 C43 106.30(14)
C49 P6 Au3 110.53(10)
C37 P6 Au3 112.05(10)
C43 P6 Au3 109.45(10)
N2 N3 C2 108.4(2)
N3 N2 N1 106.6(2)
N2 N1 C1 113.7(2)
N2 N1 H1 123.1
C1 N1 H1 123.1
N1 C1 C2 101.4(2)
N1 C1 Au1 121.1(2)
C2 C1 Au1 137.4(2)
C23 C22 C27 110.6(2)
C23 C22 P4 113.08(19)
C27 C22 P4 114.81(19)
C23 C22 H22 105.9
C27 C22 H22 105.9
P4 C22 H22 105.9
C21 C16 C17 110.2(2)
C21 C16 P4 110.25(19)
C17 C16 P4 116.3(2)
C21 C16 H16 106.5
C17 C16 H16 106.5
P4 C16 H16 106.5
N8 N9 C28 113.8(2)
N8 N9 H9 123.1
C28 N9 H9 123.1
N8 N7 C29 109.0(2)
N9 N8 N7 105.7(2)
N9 C28 C29 102.0(2)
N9 C28 Au3 123.5(2)
C29 C28 Au3 134.4(2)
C81 C76 C77 110.2(3)
C81 C76 P5 115.8(2)
C77 C76 P5 111.2(2)
C81 C76 H76 106.3
C77 C76 H76 106.3
P5 C76 H76 106.3
N5 N4 C56 108.9(2)
N4 N5 N6 106.1(2)
N5 N6 C55 113.7(2)
N5 N6 H6 123.2
C55 N6 H6 123.2
C61 C62 C57 120.8(3)
C61 C62 H62 119.6
C57 C62 H62 119.6
C60 C61 C62 120.1(3)
C60 C61 H61 119.9
C62 C61 H61 119.9
C71 C70 C75 110.9(2)
C71 C70 P5 116.0(2)
C75 C70 P5 109.57(19)
C71 C70 H70 106.6
C75 C70 H70 106.6
P5 C70 H70 106.6
C58 C57 C62 117.9(3)
C58 C57 C56 120.9(3)
C62 C57 C56 121.2(3)
C75 C74 C73 111.4(2)
C75 C74 H74A 109.3
C73 C74 H74A 109.3
C75 C74 H74B 109.3
C73 C74 H74B 109.3
H74A C74 H74B 108.0
N4 C56 C55 109.5(3)
N4 C56 C57 120.6(3)
C55 C56 C57 129.9(3)
C74 C75 C70 111.8(2)
C74 C75 H75A 109.3
C70 C75 H75A 109.3
C74 C75 H75B 109.3
C70 C75 H75B 109.3
H75A C75 H75B 107.9
C60 O2 C63 116.3(2)
C58 C59 C60 119.6(3)
C58 C59 H59 120.2
C60 C59 H59 120.2
C61 C60 O2 116.5(3)
C61 C60 C59 120.0(3)
O2 C60 C59 123.5(3)
C65 C64 C69 109.8(3)
C65 C64 P5 110.0(2)
C69 C64 P5 110.3(2)
C65 C64 H64 108.9
C69 C64 H64 108.9
P5 C64 H64 108.9
C80 C81 C76 111.0(3)
C80 C81 H81A 109.4
C76 C81 H81A 109.4
C80 C81 H81B 109.4
C76 C81 H81B 109.4
H81A C81 H81B 108.0
N6 C55 C56 101.8(2)
N6 C55 Au2 123.8(2)
C56 C55 Au2 134.2(2)
C26 C27 C22 110.3(2)
C26 C27 H27A 109.6
C22 C27 H27A 109.6
C26 C27 H27B 109.6
C22 C27 H27B 109.6
H27A C27 H27B 108.1
C22 C23 C24 110.1(2)
C22 C23 H23A 109.6
C24 C23 H23A 109.6
C22 C23 H23B 109.6
C24 C23 H23B 109.6
H23A C23 H23B 108.1
C4 C3 C8 117.5(3)
C4 C3 C2 121.2(3)
C8 C3 C2 121.2(3)
C16 C21 C20 111.1(2)
C16 C21 H21A 109.4
C20 C21 H21A 109.4
C16 C21 H21B 109.4
C20 C21 H21B 109.4
H21A C21 H21B 108.0
C66 C65 C64 112.1(3)
C66 C65 H65A 109.2
C64 C65 H65A 109.2
C66 C65 H65B 109.2
C64 C65 H65B 109.2
H65A C65 H65B 107.9
N3 C2 C1 109.9(3)
N3 C2 C3 121.5(3)
C1 C2 C3 128.6(3)
C7 C8 C3 120.9(3)
C7 C8 H8 119.5
C3 C8 H8 119.5
C18 C17 C16 109.9(2)
C18 C17 H17A 109.7
C16 C17 H17A 109.7
C18 C17 H17B 109.7
C16 C17 H17B 109.7
H17A C17 H17B 108.2
C10 C15 C14 111.6(3)
C10 C15 H15A 109.3
C14 C15 H15A 109.3
C10 C15 H15B 109.3
C14 C15 H15B 109.3
H15A C15 H15B 108.0
C15 C10 C11 109.9(2)
C15 C10 P4 111.2(2)
C11 C10 P4 110.72(19)
C15 C10 H10 108.3
C11 C10 H10 108.3
P4 C10 H10 108.3
C12 C11 C10 111.5(2)
C12 C11 H11A 109.3
C10 C11 H11A 109.3
C12 C11 H11B 109.3
C10 C11 H11B 109.3
H11A C11 H11B 108.0
C27 C26 C25 111.1(3)
C27 C26 H26A 109.4
C25 C26 H26A 109.4
C27 C26 H26B 109.4
C25 C26 H26B 109.4
H26A C26 H26B 108.0
N7 C29 C28 109.5(3)
N7 C29 C30 120.7(3)
C28 C29 C30 129.7(3)
C35 C30 C31 117.5(3)
C35 C30 C29 121.8(3)
C31 C30 C29 120.7(3)
C34 C35 C30 121.3(3)
C34 C35 H35 119.3
C30 C35 H35 119.3
C11 C12 C13 110.8(3)
C11 C12 H12A 109.5
C13 C12 H12A 109.5
C11 C12 H12B 109.5
C13 C12 H12B 109.5
H12A C12 H12B 108.1
C39 C38 C37 112.1(3)
C39 C38 H38A 109.2
C37 C38 H38A 109.2
C39 C38 H38B 109.2
C37 C38 H38B 109.2
H38A C38 H38B 107.9
C48 C43 C44 111.2(3)
C48 C43 P6 117.6(2)
C44 C43 P6 112.1(2)
C48 C43 H43 104.9
C44 C43 H43 104.9
P6 C43 H43 104.9
C42 C37 C38 108.8(3)
C42 C37 P6 111.0(2)
C38 C37 P6 110.5(2)
C42 C37 H37 108.8
C38 C37 H37 108.8
P6 C37 H37 108.8
C78 C77 C76 110.9(3)
C78 C77 H77A 109.5
C76 C77 H77A 109.5
C78 C77 H77B 109.5
C76 C77 H77B 109.5
H77A C77 H77B 108.0
C72 C71 C70 110.6(2)
C72 C71 H71A 109.5
C70 C71 H71A 109.5
C72 C71 H71B 109.5
C70 C71 H71B 109.5
H71A C71 H71B 108.1
C72 C73 C74 110.0(3)
C72 C73 H73A 109.7
C74 C73 H73A 109.7
C72 C73 H73B 109.7
C74 C73 H73B 109.7
H73A C73 H73B 108.2
C53 C54 C49 109.7(3)
C53 C54 H54A 109.7
C49 C54 H54A 109.7
C53 C54 H54B 109.7
C49 C54 H54B 109.7
H54A C54 H54B 108.2
C50 C49 C54 110.1(3)
C50 C49 P6 117.2(2)
C54 C49 P6 113.7(2)
C50 C49 H49 104.9
C54 C49 H49 104.9
P6 C49 H49 104.9
C68 C69 C64 112.2(3)
C68 C69 H69A 109.2
C64 C69 H69A 109.2
C68 C69 H69B 109.2
C64 C69 H69B 109.2
H69A C69 H69B 107.9
C49 C50 C51 110.0(3)
C49 C50 H50A 109.7
C51 C50 H50A 109.7
C49 C50 H50B 109.7
C51 C50 H50B 109.7
H50A C50 H50B 108.2
C33 O1 C36 117.4(3)
O1 C33 C34 115.9(3)
O1 C33 C32 124.2(3)
C34 C33 C32 119.9(3)
C33 C32 C31 119.0(3)
C33 C32 H32 120.5
C31 C32 H32 120.5
C19 C18 C17 110.5(3)
C19 C18 H18A 109.5
C17 C18 H18A 109.5
C19 C18 H18B 109.5
C17 C18 H18B 109.5
H18A C18 H18B 108.1
C19 C20 C21 110.9(2)
C19 C20 H20A 109.5
C21 C20 H20A 109.5
C19 C20 H20B 109.5
C21 C20 H20B 109.5
H20A C20 H20B 108.1
C18 C19 C20 111.4(3)
C18 C19 H19A 109.3
C20 C19 H19A 109.3
C18 C19 H19B 109.3
C20 C19 H19B 109.3
H19A C19 H19B 108.0
O2 C63 H63A 109.5
O2 C63 H63B 109.5
H63A C63 H63B 109.5
O2 C63 H63C 109.5
H63A C63 H63C 109.5
H63B C63 H63C 109.5
C77 C78 C79 111.0(3)
C77 C78 H78A 109.4
C79 C78 H78A 109.4
C77 C78 H78B 109.4
C79 C78 H78B 109.4
H78A C78 H78B 108.0
C67 C66 C65 111.3(3)
C67 C66 H66A 109.4
C65 C66 H66A 109.4
C67 C66 H66B 109.4
C65 C66 H66B 109.4
H66A C66 H66B 108.0
C35 C34 C33 120.5(3)
C35 C34 H34 119.8
C33 C34 H34 119.8
O3 C6 C5 124.1(3)
O3 C6 C7 115.6(3)
C5 C6 C7 120.2(3)
C52 C53 C54 111.0(3)
C52 C53 H53A 109.4
C54 C53 H53A 109.4
C52 C53 H53B 109.4
C54 C53 H53B 109.4
H53A C53 H53B 108.0
C8 C7 C6 120.2(3)
C8 C7 H7 119.9
C6 C7 H7 119.9
C25 C24 C23 111.0(2)
C25 C24 H24A 109.4
C23 C24 H24A 109.4
C25 C24 H24B 109.4
C23 C24 H24B 109.4
H24A C24 H24B 108.0
C6 C5 C4 118.7(3)
C6 C5 H5 120.6
C4 C5 H5 120.6
C3 C4 C5 122.4(3)
C3 C4 H4 118.8
C5 C4 H4 118.8
C41 C42 C37 111.0(3)
C41 C42 H42A 109.4
C37 C42 H42A 109.4
C41 C42 H42B 109.4
C37 C42 H42B 109.4
H42A C42 H42B 108.0
C38 C39 C40 111.5(3)
C38 C39 H39A 109.3
C40 C39 H39A 109.3
C38 C39 H39B 109.3
C40 C39 H39B 109.3
H39A C39 H39B 108.0
C53 C52 C51 111.4(3)
C53 C52 H52A 109.3
C51 C52 H52A 109.3
C53 C52 H52B 109.3
C51 C52 H52B 109.3
H52A C52 H52B 108.0
C41 C40 C39 111.2(3)
C41 C40 H40A 109.4
C39 C40 H40A 109.4
C41 C40 H40B 109.4
C39 C40 H40B 109.4
H40A C40 H40B 108.0
C40 C41 C42 111.3(3)
C40 C41 H41A 109.4
C42 C41 H41A 109.4
C40 C41 H41B 109.4
C42 C41 H41B 109.4
H41A C41 H41B 108.0
C43 C48 C47 110.9(3)
C43 C48 H48A 109.5
C47 C48 H48A 109.5
C43 C48 H48B 109.5
C47 C48 H48B 109.5
H48A C48 H48B 108.0
C14 C13 C12 110.9(3)
C14 C13 H13A 109.5
C12 C13 H13A 109.5
C14 C13 H13B 109.5
C12 C13 H13B 109.5
H13A C13 H13B 108.0
C13 C14 C15 111.7(3)
C13 C14 H14A 109.3
C15 C14 H14A 109.3
C13 C14 H14B 109.3
C15 C14 H14B 109.3
H14A C14 H14B 107.9
C46 C45 C44 110.6(3)
C46 C45 H45A 109.5
C44 C45 H45A 109.5
C46 C45 H45B 109.5
C44 C45 H45B 109.5
H45A C45 H45B 108.1
C43 C44 C45 110.7(3)
C43 C44 H44A 109.5
C45 C44 H44A 109.5
C43 C44 H44B 109.5
C45 C44 H44B 109.5
H44A C44 H44B 108.1
C46 C47 C48 111.4(3)
C46 C47 H47A 109.4
C48 C47 H47A 109.4
C46 C47 H47B 109.4
C48 C47 H47B 109.4
H47A C47 H47B 108.0
C50 C51 C52 112.1(3)
C50 C51 H51A 109.2
C52 C51 H51A 109.2
C50 C51 H51B 109.2
C52 C51 H51B 109.2
H51A C51 H51B 107.9
C80 C79 C78 111.8(3)
C80 C79 H79A 109.3
C78 C79 H79A 109.3
C80 C79 H79B 109.3
C78 C79 H79B 109.3
H79A C79 H79B 107.9
C79 C80 C81 111.1(3)
C79 C80 H80A 109.4
C81 C80 H80A 109.4
C79 C80 H80B 109.4
C81 C80 H80B 109.4
H80A C80 H80B 108.0
C30 C31 C32 121.7(3)
C30 C31 H31 119.1
C32 C31 H31 119.1
O1 C36 H36A 109.5
O1 C36 H36B 109.5
H36A C36 H36B 109.5
O1 C36 H36C 109.5
H36A C36 H36C 109.5
H36B C36 H36C 109.5
C67 C68 C69 111.8(3)
C67 C68 H68A 109.3
C69 C68 H68A 109.3
C67 C68 H68B 109.3
C69 C68 H68B 109.3
H68A C68 H68B 107.9
C68 C67 C66 111.2(3)
C68 C67 H67A 109.4
C66 C67 H67A 109.4
C68 C67 H67B 109.4
C66 C67 H67B 109.4
H67A C67 H67B 108.0
C24 C25 C26 110.4(2)
C24 C25 H25A 109.6
C26 C25 H25A 109.6
C24 C25 H25B 109.6
C26 C25 H25B 109.6
H25A C25 H25B 108.1
C73 C72 C71 110.6(2)
C73 C72 H72A 109.5
C71 C72 H72A 109.5
C73 C72 H72B 109.5
C71 C72 H72B 109.5
H72A C72 H72B 108.1
C59 C58 C57 121.6(3)
C59 C58 H58 119.2
C57 C58 H58 119.2
C6 O3 C9 117.3(3)
O3 C9 H9A 109.5
O3 C9 H9B 109.5
H9A C9 H9B 109.5
O3 C9 H9C 109.5
H9A C9 H9C 109.5
H9B C9 H9C 109.5
C47 C46 C45 110.1(3)
C47 C46 H46A 109.6
C45 C46 H46A 109.6
C47 C46 H46B 109.6
C45 C46 H46B 109.6
H46A C46 H46B 108.1

loop_
_geom_bond_atom_site_label_1
_geom_bond_atom_site_label_2
_geom_bond_distance
Au1 C1 2.047(3)
Au1 P4 2.2928(7)
Au2 C55 2.030(3)
Au2 P5 2.2883(8)
Au3 C28 2.023(3)
Au3 P6 2.2775(8)
P4 C16 1.840(3)
P4 C10 1.843(3)
P4 C22 1.850(3)
P5 C76 1.837(3)
P5 C64 1.844(3)
P5 C70 1.853(3)
P6 C49 1.838(3)
P6 C37 1.836(3)
P6 C43 1.848(3)
N3 N2 1.308(4)
N3 C2 1.372(4)
N2 N1 1.343(3)
N1 C1 1.355(4)
N1 H1 0.8800
C1 C2 1.391(4)
C22 C23 1.530(4)
C22 C27 1.545(4)
C22 H22 1.0000
C16 C21 1.536(4)
C16 C17 1.538(4)
C16 H16 1.0000
N9 N8 1.338(3)
N9 C28 1.358(4)
N9 H9 0.8800
N7 N8 1.331(3)
N7 C29 1.361(4)
C28 C29 1.390(4)
C76 C81 1.532(4)
C76 C77 1.540(4)
C76 H76 1.0000
N4 N5 1.319(3)
N4 C56 1.367(4)
N5 N6 1.338(3)
N6 C55 1.360(4)
N6 H6 0.8800
C62 C61 1.388(4)
C62 C57 1.399(4)
C62 H62 0.9500
C61 C60 1.384(4)
C61 H61 0.9500
C70 C71 1.541(4)
C70 C75 1.542(4)
C70 H70 1.0000
C57 C58 1.393(4)
C57 C56 1.476(4)
C74 C75 1.525(4)
C74 C73 1.528(4)
C74 H74A 0.9900
C74 H74B 0.9900
C56 C55 1.386(4)
C75 H75A 0.9900
C75 H75B 0.9900
O2 C60 1.383(4)
O2 C63 1.421(4)
C59 C58 1.388(4)
C59 C60 1.384(4)
C59 H59 0.9500
C64 C65 1.538(4)
C64 C69 1.541(4)
C64 H64 1.0000
C81 C80 1.528(5)
C81 H81A 0.9900
C81 H81B 0.9900
C27 C26 1.528(4)
C27 H27A 0.9900
C27 H27B 0.9900
C23 C24 1.533(4)
C23 H23A 0.9900
C23 H23B 0.9900
C3 C4 1.382(4)
C3 C8 1.400(4)
C3 C2 1.471(4)
C21 C20 1.535(4)
C21 H21A 0.9900
C21 H21B 0.9900
C65 C66 1.535(4)
C65 H65A 0.9900
C65 H65B 0.9900
C8 C7 1.377(4)
C8 H8 0.9500
C17 C18 1.533(4)
C17 H17A 0.9900
C17 H17B 0.9900
C15 C10 1.526(4)
C15 C14 1.531(4)
C15 H15A 0.9900
C15 H15B 0.9900
C10 C11 1.543(4)
C10 H10 1.0000
C11 C12 1.529(4)
C11 H11A 0.9900
C11 H11B 0.9900
C26 C25 1.529(4)
C26 H26A 0.9900
C26 H26B 0.9900
C29 C30 1.475(4)
C30 C35 1.394(4)
C30 C31 1.390(4)
C35 C34 1.375(4)
C35 H35 0.9500
C12 C13 1.524(5)
C12 H12A 0.9900
C12 H12B 0.9900
C38 C39 1.524(5)
C38 C37 1.546(4)
C38 H38A 0.9900
C38 H38B 0.9900
C43 C48 1.524(4)
C43 C44 1.529(5)
C43 H43 1.0000
C37 C42 1.538(4)
C37 H37 1.0000
C77 C78 1.533(4)
C77 H77A 0.9900
C77 H77B 0.9900
C71 C72 1.535(4)
C71 H71A 0.9900
C71 H71B 0.9900
C73 C72 1.528(4)
C73 H73A 0.9900
C73 H73B 0.9900
C54 C53 1.531(4)
C54 C49 1.538(4)
C54 H54A 0.9900
C54 H54B 0.9900
C49 C50 1.530(4)
C49 H49 1.0000
C69 C68 1.530(4)
C69 H69A 0.9900
C69 H69B 0.9900
C50 C51 1.531(4)
C50 H50A 0.9900
C50 H50B 0.9900
O1 C33 1.376(4)
O1 C36 1.421(4)
C33 C34 1.382(5)
C33 C32 1.384(5)
C32 C31 1.399(4)
C32 H32 0.9500
C18 C19 1.523(5)
C18 H18A 0.9900
C18 H18B 0.9900
C20 C19 1.527(4)
C20 H20A 0.9900
C20 H20B 0.9900
C19 H19A 0.9900
C19 H19B 0.9900
C63 H63A 0.9800
C63 H63B 0.9800
C63 H63C 0.9800
C78 C79 1.528(5)
C78 H78A 0.9900
C78 H78B 0.9900
C66 C67 1.520(5)
C66 H66A 0.9900
C66 H66B 0.9900
C34 H34 0.9500
C6 O3 1.370(4)
C6 C5 1.379(4)
C6 C7 1.389(4)
C53 C52 1.522(5)
C53 H53A 0.9900
C53 H53B 0.9900
C7 H7 0.9500
C24 C25 1.529(4)
C24 H24A 0.9900
C24 H24B 0.9900
C5 C4 1.391(4)
C5 H5 0.9500
C4 H4 0.9500
C42 C41 1.520(5)
C42 H42A 0.9900
C42 H42B 0.9900
C39 C40 1.527(5)
C39 H39A 0.9900
C39 H39B 0.9900
C52 C51 1.524(5)
C52 H52A 0.9900
C52 H52B 0.9900
C40 C41 1.515(5)
C40 H40A 0.9900
C40 H40B 0.9900
C41 H41A 0.9900
C41 H41B 0.9900
C48 C47 1.532(5)
C48 H48A 0.9900
C48 H48B 0.9900
C13 C14 1.518(5)
C13 H13A 0.9900
C13 H13B 0.9900
C14 H14A 0.9900
C14 H14B 0.9900
C45 C46 1.524(6)
C45 C44 1.535(5)
C45 H45A 0.9900
C45 H45B 0.9900
C44 H44A 0.9900
C44 H44B 0.9900
C47 C46 1.518(6)
C47 H47A 0.9900
C47 H47B 0.9900
C51 H51A 0.9900
C51 H51B 0.9900
C79 C80 1.520(5)
C79 H79A 0.9900
C79 H79B 0.9900
C80 H80A 0.9900
C80 H80B 0.9900
C31 H31 0.9500
C36 H36A 0.9800
C36 H36B 0.9800
C36 H36C 0.9800
C68 C67 1.522(5)
C68 H68A 0.9900
C68 H68B 0.9900
C67 H67A 0.9900
C67 H67B 0.9900
C25 H25A 0.9900
C25 H25B 0.9900
C72 H72A 0.9900
C72 H72B 0.9900
C58 H58 0.9500
O3 C9 1.414(4)
C9 H9A 0.9800
C9 H9B 0.9800
C9 H9C 0.9800
C46 H46A 0.9900
C46 H46B 0.9900
